data_7037653
loop_
_publ_author_name
'Joliat, E.'
'Schnidrig, S.'
'Probst, B.'
'Bachmann, C.'
'Spingler, B.'
'Baldridge, K. K.'
'von Rohr, F.'
'Schilling, A.'
'Alberto, R.'

_publ_section_title
;
 Cobalt complexes of tetradentate, bipyridine-based macrocycles: their
 structures, properties and photocatalytic proton reduction.
;
_journal_issue 4
_journal_name_full 'Dalton transactions (Cambridge, England : 2003)'
_journal_page_first 1737
_journal_page_last 1745
_journal_paper_doi 10.1039/c5dt04426j
_journal_volume 45
_journal_year 2016
_chemical_formula_sum 'C32 H32 Br2 Co N6 O'
_chemical_formula_weight 735.39
_chemical_name_systematic
; 
 ? 
;
_space_group_IT_number 2
_symmetry_cell_setting triclinic
_symmetry_space_group_name_Hall '-P 1'
_symmetry_space_group_name_H-M 'P -1'
_atom_sites_solution_hydrogens geom
_atom_sites_solution_primary direct
_atom_sites_solution_secondary difmap
_audit_creation_method SHELXL-97
_audit_update_record
;
2015-12-09 deposited with the CCDC.
2015-12-14 downloaded from the CCDC.
;
_cell_angle_alpha 79.730(7)
_cell_angle_beta 85.790(8)
_cell_angle_gamma 74.422(8)
_cell_formula_units_Z 2
_cell_length_a 8.2089(9)
_cell_length_b 12.0442(8)
_cell_length_c 16.0938(15)
_cell_measurement_reflns_used 14663
_cell_measurement_temperature 183(2)
_cell_measurement_theta_max 76.3710
_cell_measurement_theta_min 2.7700
_cell_volume 1507.6(2)
_computing_cell_refinement 'CrysAlis PRO (Agilent, 2011)'
_computing_data_collection 'CrysAlis PRO (Agilent, 2011)'
_computing_data_reduction 'CrysAlis PRO (Agilent, 2011)'
_computing_molecular_graphics 'ORTEP-3 (Farrugia, 1997)'
_computing_publication_material 'SHELXL-97 (Sheldrick, 2008)'
_computing_structure_refinement 'SHELXL-97 (Sheldrick, 2008)'
_computing_structure_solution 'SIR-97 (Altomare, 1999)'
_diffrn_ambient_temperature 183(2)
_diffrn_detector_area_resol_mean 10.3801
_diffrn_measured_fraction_theta_full 0.939
_diffrn_measured_fraction_theta_max 0.925
_diffrn_measurement_device_type 'Agilent SuperNova dual radiation CCD'
_diffrn_measurement_method '\w scans'
_diffrn_radiation_monochromator mirror
_diffrn_radiation_source 'SuperNova (Cu) X-ray Source'
_diffrn_radiation_type 'Cu K\a'
_diffrn_radiation_wavelength 1.54184
_diffrn_reflns_av_R_equivalents 0.0230
_diffrn_reflns_av_unetI/netI 0.0182
_diffrn_reflns_limit_h_max 10
_diffrn_reflns_limit_h_min -10
_diffrn_reflns_limit_k_max 14
_diffrn_reflns_limit_k_min -13
_diffrn_reflns_limit_l_max 20
_diffrn_reflns_limit_l_min -20
_diffrn_reflns_number 23358
_diffrn_reflns_theta_full 74.33
_diffrn_reflns_theta_max 76.53
_diffrn_reflns_theta_min 3.86
_exptl_absorpt_coefficient_mu 7.859
_exptl_absorpt_correction_T_max 0.7440
_exptl_absorpt_correction_T_min 0.4752
_exptl_absorpt_correction_type multi-scan
_exptl_absorpt_process_details
;
CrysAlisPro, Agilent Technologies,
Version 1.171.37.31d (release 11-02-2014 CrysAlis171 .NET)
(compiled Feb 11 2014,18:09:27)
Empirical absorption correction using spherical harmonics,
 implemented in SCALE3 ABSPACK scaling algorithm.
;
_exptl_crystal_colour red
_exptl_crystal_density_diffrn 1.620
_exptl_crystal_density_method 'not measured'
_exptl_crystal_description plate
_exptl_crystal_F_000 742
_exptl_crystal_size_max 0.18
_exptl_crystal_size_mid 0.08
_exptl_crystal_size_min 0.04
_refine_diff_density_max 0.309
_refine_diff_density_min -0.326
_refine_diff_density_rms 0.050
_refine_ls_extinction_method none
_refine_ls_goodness_of_fit_ref 1.041
_refine_ls_hydrogen_treatment mixed
_refine_ls_matrix_type full
_refine_ls_number_parameters 387
_refine_ls_number_reflns 5864
_refine_ls_number_restraints 0
_refine_ls_restrained_S_all 1.041
_refine_ls_R_factor_all 0.0248
_refine_ls_R_factor_gt 0.0219
_refine_ls_shift/su_max 0.002
_refine_ls_shift/su_mean 0.000
_refine_ls_structure_factor_coef Fsqd
_refine_ls_weighting_details 'calc w=1/[\s^2^(Fo^2^)+(0.0309P)^2^+0.5578P] where P=(Fo^2^+2Fc^2^)/3'
_refine_ls_weighting_scheme calc
_refine_ls_wR_factor_gt 0.0568
_refine_ls_wR_factor_ref 0.0584
_reflns_number_gt 5397
_reflns_number_total 5864
_reflns_threshold_expression >2sigma(I)
_cod_data_source_file c5dt04426j2.cif
_cod_data_source_block ej200814o
_cod_depositor_comments 'Adding full bibliography for 7037650--7037654.cif.'
_cod_original_sg_symbol_H-M P-1
_cod_database_code 7037653

loop_
_symmetry_equiv_pos_as_xyz
'x, y, z'
'-x, -y, -z'

loop_
_atom_site_label
_atom_site_type_symbol
_atom_site_fract_x
_atom_site_fract_y
_atom_site_fract_z
_atom_site_U_iso_or_equiv
_atom_site_adp_type
_atom_site_occupancy
_atom_site_symmetry_multiplicity
_atom_site_calc_flag
_atom_site_refinement_flags
Co1 Co 0.05716(3) 0.29631(2) 0.794441(17) 0.01751(7) Uani 1 1 d .
Br1 Br -0.07915(2) 0.305272(17) 0.646370(11) 0.02611(6) Uani 1 1 d .
Br2 Br 0.20111(2) 0.281202(17) 0.952458(12) 0.02745(6) Uani 1 1 d .
O1 O 0.1149(2) 0.57597(17) 0.91956(12) 0.0512(4) Uani 1 1 d .
H1A H 0.136(4) 0.493(3) 0.940(2) 0.077 Uiso 1 1 d .
H1B H 0.046(5) 0.610(3) 0.956(2) 0.077 Uiso 1 1 d .
N1 N -0.14615(17) 0.39945(13) 0.83174(9) 0.0188(3) Uani 1 1 d .
N2 N -0.04108(17) 0.17238(13) 0.84880(9) 0.0191(3) Uani 1 1 d .
N3 N 0.27036(17) 0.19292(13) 0.76861(9) 0.0195(3) Uani 1 1 d .
N4 N 0.16352(17) 0.41985(13) 0.74982(9) 0.0196(3) Uani 1 1 d .
N5 N -0.1493(2) 0.79905(16) 0.78862(13) 0.0378(4) Uani 1 1 d .
N6 N 0.3275(2) -0.20572(16) 0.87159(13) 0.0404(4) Uani 1 1 d .
C1 C -0.1911(2) 0.51667(16) 0.81940(11) 0.0209(3) Uani 1 1 d .
C2 C -0.3426(2) 0.57810(17) 0.85313(12) 0.0262(4) Uani 1 1 d .
H2 H -0.3696 0.6609 0.8462 0.031 Uiso 1 1 calc R
C3 C -0.4535(2) 0.51916(17) 0.89645(12) 0.0273(4) Uani 1 1 d .
H3 H -0.5594 0.5608 0.9172 0.033 Uiso 1 1 calc R
C4 C -0.4081(2) 0.39816(17) 0.90921(11) 0.0249(4) Uani 1 1 d .
H4 H -0.4820 0.3553 0.9390 0.030 Uiso 1 1 calc R
C5 C -0.2528(2) 0.34094(15) 0.87764(10) 0.0199(3) Uani 1 1 d .
C6 C -0.1920(2) 0.21314(16) 0.88863(10) 0.0197(3) Uani 1 1 d .
C7 C -0.2818(2) 0.13912(17) 0.93482(11) 0.0245(4) Uani 1 1 d .
H7 H -0.3879 0.1698 0.9610 0.029 Uiso 1 1 calc R
C8 C -0.2135(2) 0.01976(17) 0.94188(12) 0.0272(4) Uani 1 1 d .
H8 H -0.2714 -0.0328 0.9739 0.033 Uiso 1 1 calc R
C9 C -0.0599(2) -0.02235(16) 0.90181(11) 0.0247(4) Uani 1 1 d .
H9 H -0.0114 -0.1041 0.9062 0.030 Uiso 1 1 calc R
C10 C 0.0232(2) 0.05628(15) 0.85486(11) 0.0205(3) Uani 1 1 d .
C11 C 0.1803(2) 0.00847(15) 0.80113(11) 0.0217(3) Uani 1 1 d .
C12 C 0.3168(2) 0.07554(16) 0.78376(11) 0.0216(3) Uani 1 1 d .
C13 C 0.4852(2) 0.01365(17) 0.77425(12) 0.0273(4) Uani 1 1 d .
H13 H 0.5169 -0.0692 0.7878 0.033 Uiso 1 1 calc R
C14 C 0.6055(2) 0.07326(18) 0.74507(13) 0.0307(4) Uani 1 1 d .
H14 H 0.7201 0.0317 0.7373 0.037 Uiso 1 1 calc R
C15 C 0.5583(2) 0.19353(17) 0.72732(12) 0.0266(4) Uani 1 1 d .
H15 H 0.6387 0.2361 0.7059 0.032 Uiso 1 1 calc R
C16 C 0.3910(2) 0.25090(16) 0.74137(10) 0.0211(3) Uani 1 1 d .
C17 C 0.3302(2) 0.37851(16) 0.72930(10) 0.0213(3) Uani 1 1 d .
C18 C 0.4340(2) 0.45172(17) 0.69923(12) 0.0274(4) Uani 1 1 d .
H18 H 0.5492 0.4207 0.6841 0.033 Uiso 1 1 calc R
C19 C 0.3648(2) 0.57110(18) 0.69191(14) 0.0337(5) Uani 1 1 d .
H19 H 0.4324 0.6236 0.6718 0.040 Uiso 1 1 calc R
C20 C 0.1974(2) 0.61307(18) 0.71399(14) 0.0312(4) Uani 1 1 d .
H20 H 0.1493 0.6948 0.7102 0.037 Uiso 1 1 calc R
C21 C 0.0981(2) 0.53545(16) 0.74201(11) 0.0221(3) Uani 1 1 d .
C22 C -0.0922(2) 0.58635(16) 0.75556(11) 0.0222(3) Uani 1 1 d .
C23 C -0.1193(2) 0.70402(17) 0.77855(12) 0.0266(4) Uani 1 1 d .
C24 C 0.2627(2) -0.11219(17) 0.84248(12) 0.0272(4) Uani 1 1 d .
C25 C -0.1847(2) 0.60702(17) 0.66986(12) 0.0265(4) Uani 1 1 d .
H25A H -0.1780 0.5297 0.6548 0.032 Uiso 1 1 calc R
H25B H -0.3058 0.6450 0.6795 0.032 Uiso 1 1 calc R
C26 C -0.1198(3) 0.6801(2) 0.59410(13) 0.0353(5) Uani 1 1 d .
H26A H -0.0909 0.7466 0.6124 0.042 Uiso 1 1 calc R
H26B H -0.0159 0.6318 0.5702 0.042 Uiso 1 1 calc R
C27 C -0.2532(3) 0.7261(2) 0.52680(14) 0.0467(6) Uani 1 1 d .
H27A H -0.3552 0.7760 0.5511 0.056 Uiso 1 1 calc R
H27B H -0.2095 0.7759 0.4795 0.056 Uiso 1 1 calc R
C28 C -0.3036(4) 0.6324(3) 0.49239(16) 0.0576(7) Uani 1 1 d .
H28A H -0.2038 0.5828 0.4677 0.086 Uiso 1 1 calc R
H28B H -0.3879 0.6686 0.4488 0.086 Uiso 1 1 calc R
H28C H -0.3520 0.5847 0.5382 0.086 Uiso 1 1 calc R
C29 C 0.1133(2) -0.00161(17) 0.71479(11) 0.0251(4) Uani 1 1 d .
H29A H 0.0325 -0.0508 0.7267 0.030 Uiso 1 1 calc R
H29B H 0.0494 0.0773 0.6885 0.030 Uiso 1 1 calc R
C30 C 0.2458(2) -0.0520(2) 0.65054(12) 0.0325(4) Uani 1 1 d .
H30A H 0.3252 -0.0021 0.6357 0.039 Uiso 1 1 calc R
H30B H 0.3113 -0.1313 0.6754 0.039 Uiso 1 1 calc R
C31 C 0.1604(3) -0.0583(2) 0.57139(14) 0.0406(5) Uani 1 1 d .
H31A H 0.0788 -0.1063 0.5875 0.049 Uiso 1 1 calc R
H31B H 0.0957 0.0214 0.5472 0.049 Uiso 1 1 calc R
C32 C 0.2816(4) -0.1094(4) 0.50397(18) 0.0767(11) Uani 1 1 d .
H32A H 0.3598 -0.0604 0.4856 0.115 Uiso 1 1 calc R
H32B H 0.2175 -0.1120 0.4556 0.115 Uiso 1 1 calc R
H32C H 0.3458 -0.1887 0.5271 0.115 Uiso 1 1 calc R

loop_
_atom_site_aniso_label
_atom_site_aniso_U_11
_atom_site_aniso_U_22
_atom_site_aniso_U_33
_atom_site_aniso_U_23
_atom_site_aniso_U_13
_atom_site_aniso_U_12
Co1 0.01349(13) 0.01518(15) 0.02373(14) -0.00379(11) 0.00402(10) -0.00433(10)
Br1 0.02451(9) 0.02752(11) 0.02747(9) -0.00470(7) 0.00117(7) -0.00914(7)
Br2 0.02894(10) 0.02540(11) 0.02866(10) -0.00450(7) 0.00092(7) -0.00862(8)
O1 0.0545(11) 0.0387(10) 0.0556(11) -0.0064(8) 0.0185(8) -0.0101(8)
N1 0.0166(6) 0.0172(7) 0.0226(6) -0.0039(5) 0.0024(5) -0.0049(5)
N2 0.0175(6) 0.0176(7) 0.0228(7) -0.0051(6) 0.0021(5) -0.0051(5)
N3 0.0173(6) 0.0194(8) 0.0219(6) -0.0049(6) 0.0010(5) -0.0044(6)
N4 0.0158(6) 0.0201(8) 0.0230(7) -0.0038(6) 0.0021(5) -0.0055(5)
N5 0.0344(9) 0.0232(10) 0.0568(11) -0.0099(8) 0.0017(8) -0.0078(7)
N6 0.0376(10) 0.0240(10) 0.0513(11) -0.0009(8) 0.0062(8) 0.0005(7)
C1 0.0188(8) 0.0183(9) 0.0258(8) -0.0041(7) 0.0024(6) -0.0055(6)
C2 0.0237(9) 0.0187(9) 0.0337(9) -0.0048(7) 0.0048(7) -0.0023(7)
C3 0.0216(8) 0.0247(10) 0.0319(9) -0.0062(8) 0.0086(7) -0.0011(7)
C4 0.0211(8) 0.0242(10) 0.0282(9) -0.0038(7) 0.0071(7) -0.0062(7)
C5 0.0197(8) 0.0189(9) 0.0220(8) -0.0036(7) 0.0020(6) -0.0069(7)
C6 0.0189(8) 0.0198(9) 0.0215(7) -0.0054(6) 0.0019(6) -0.0065(6)
C7 0.0233(8) 0.0245(10) 0.0270(8) -0.0050(7) 0.0055(7) -0.0095(7)
C8 0.0298(9) 0.0227(10) 0.0301(9) 0.0002(7) 0.0035(7) -0.0129(8)
C9 0.0270(9) 0.0176(9) 0.0302(9) -0.0027(7) -0.0001(7) -0.0080(7)
C10 0.0201(8) 0.0176(9) 0.0247(8) -0.0050(7) 0.0005(6) -0.0054(7)
C11 0.0215(8) 0.0151(9) 0.0280(8) -0.0063(7) 0.0019(6) -0.0031(7)
C12 0.0199(8) 0.0202(9) 0.0256(8) -0.0079(7) 0.0005(6) -0.0042(7)
C13 0.0215(8) 0.0190(9) 0.0404(10) -0.0089(8) -0.0017(7) -0.0008(7)
C14 0.0153(8) 0.0302(11) 0.0445(11) -0.0103(9) 0.0008(7) -0.0001(7)
C15 0.0173(8) 0.0292(10) 0.0339(9) -0.0066(8) 0.0029(7) -0.0068(7)
C16 0.0187(8) 0.0221(9) 0.0233(8) -0.0054(7) 0.0007(6) -0.0060(7)
C17 0.0176(8) 0.0231(9) 0.0236(8) -0.0038(7) 0.0008(6) -0.0062(7)
C18 0.0164(8) 0.0279(10) 0.0374(10) -0.0033(8) 0.0034(7) -0.0070(7)
C19 0.0225(9) 0.0296(11) 0.0503(12) 0.0004(9) 0.0033(8) -0.0148(8)
C20 0.0232(9) 0.0207(10) 0.0492(11) -0.0020(8) 0.0012(8) -0.0076(7)
C21 0.0192(8) 0.0181(9) 0.0288(8) -0.0030(7) 0.0021(6) -0.0058(7)
C22 0.0186(8) 0.0162(9) 0.0316(9) -0.0043(7) 0.0032(6) -0.0048(6)
C23 0.0205(8) 0.0208(10) 0.0379(10) -0.0033(8) 0.0010(7) -0.0058(7)
C24 0.0264(9) 0.0203(10) 0.0340(9) -0.0071(8) 0.0040(7) -0.0041(7)
C25 0.0216(8) 0.0273(10) 0.0306(9) -0.0021(8) 0.0009(7) -0.0085(7)
C26 0.0296(10) 0.0385(12) 0.0342(10) 0.0037(9) 0.0027(8) -0.0102(9)
C27 0.0412(12) 0.0557(16) 0.0344(11) 0.0076(10) 0.0010(9) -0.0082(11)
C28 0.0537(15) 0.086(2) 0.0346(12) -0.0088(13) -0.0021(10) -0.0204(15)
C29 0.0230(8) 0.0245(10) 0.0301(9) -0.0098(7) -0.0003(7) -0.0066(7)
C30 0.0258(9) 0.0408(13) 0.0323(10) -0.0137(9) 0.0008(7) -0.0063(8)
C31 0.0322(10) 0.0555(16) 0.0361(11) -0.0202(10) -0.0017(8) -0.0062(10)
C32 0.0489(16) 0.129(3) 0.0516(16) -0.0546(19) -0.0023(12) 0.0037(17)

loop_
_atom_type_symbol
_atom_type_description
_atom_type_scat_dispersion_real
_atom_type_scat_dispersion_imag
_atom_type_scat_source
C C 0.0181 0.0091 'International Tables Vol C Tables 4.2.6.8 and 6.1.1.4'
H H 0.0000 0.0000 'International Tables Vol C Tables 4.2.6.8 and 6.1.1.4'
N N 0.0311 0.0180 'International Tables Vol C Tables 4.2.6.8 and 6.1.1.4'
O O 0.0492 0.0322 'International Tables Vol C Tables 4.2.6.8 and 6.1.1.4'
Co Co -2.3653 3.6143 'International Tables Vol C Tables 4.2.6.8 and 6.1.1.4'
Br Br -0.6763 1.2805 'International Tables Vol C Tables 4.2.6.8 and 6.1.1.4'

loop_
_geom_angle_atom_site_label_1
_geom_angle_atom_site_label_2
_geom_angle_atom_site_label_3
_geom_angle
N3 Co1 N1 173.85(6)
N3 Co1 N4 85.18(6)
N1 Co1 N4 94.47(6)
N3 Co1 N2 94.56(6)
N1 Co1 N2 85.23(6)
N4 Co1 N2 174.84(6)
N3 Co1 Br1 94.77(4)
N1 Co1 Br1 91.38(4)
N4 Co1 Br1 92.96(4)
N2 Co1 Br1 92.20(4)
N3 Co1 Br2 84.78(4)
N1 Co1 Br2 89.07(4)
N4 Co1 Br2 88.29(4)
N2 Co1 Br2 86.55(4)
Br1 Co1 Br2 178.630(13)
H1A O1 H1B 106(3)
C1 N1 C5 118.66(15)
C1 N1 Co1 128.61(11)
C5 N1 Co1 112.71(12)
C10 N2 C6 118.68(14)
C10 N2 Co1 128.73(11)
C6 N2 Co1 112.51(12)
C12 N3 C16 118.53(15)
C12 N3 Co1 128.42(11)
C16 N3 Co1 112.48(12)
C21 N4 C17 118.63(15)
C21 N4 Co1 128.76(11)
C17 N4 Co1 112.48(12)
N1 C1 C2 121.07(15)
N1 C1 C22 120.41(15)
C2 C1 C22 117.72(16)
C3 C2 C1 120.23(18)
C3 C2 H2 119.9
C1 C2 H2 119.9
C2 C3 C4 118.90(17)
C2 C3 H3 120.5
C4 C3 H3 120.5
C5 C4 C3 118.66(16)
C5 C4 H4 120.7
C3 C4 H4 120.7
N1 C5 C4 122.35(16)
N1 C5 C6 114.71(15)
C4 C5 C6 122.91(15)
N2 C6 C7 122.37(17)
N2 C6 C5 114.72(14)
C7 C6 C5 122.90(16)
C8 C7 C6 118.59(17)
C8 C7 H7 120.7
C6 C7 H7 120.7
C7 C8 C9 119.37(16)
C7 C8 H8 120.3
C9 C8 H8 120.3
C8 C9 C10 119.51(18)
C8 C9 H9 120.2
C10 C9 H9 120.2
N2 C10 C9 121.45(16)
N2 C10 C11 119.54(14)
C9 C10 C11 118.62(16)
C24 C11 C12 107.47(14)
C24 C11 C10 107.93(14)
C12 C11 C10 118.84(15)
C24 C11 C29 106.93(15)
C12 C11 C29 108.93(14)
C10 C11 C29 106.19(14)
N3 C12 C13 121.12(16)
N3 C12 C11 119.33(15)
C13 C12 C11 119.12(17)
C14 C13 C12 119.74(18)
C14 C13 H13 120.1
C12 C13 H13 120.1
C15 C14 C13 119.49(17)
C15 C14 H14 120.3
C13 C14 H14 120.3
C14 C15 C16 118.45(17)
C14 C15 H15 120.8
C16 C15 H15 120.8
N3 C16 C15 122.57(17)
N3 C16 C17 114.80(15)
C15 C16 C17 122.63(16)
N4 C17 C18 122.57(17)
N4 C17 C16 114.66(15)
C18 C17 C16 122.77(16)
C19 C18 C17 118.14(17)
C19 C18 H18 120.9
C17 C18 H18 120.9
C20 C19 C18 119.45(17)
C20 C19 H19 120.3
C18 C19 H19 120.3
C19 C20 C21 119.92(19)
C19 C20 H20 120.0
C21 C20 H20 120.0
N4 C21 C20 121.27(16)
N4 C21 C22 120.44(15)
C20 C21 C22 118.03(16)
C23 C22 C21 108.36(14)
C23 C22 C1 108.48(15)
C21 C22 C1 119.15(15)
C23 C22 C25 105.48(15)
C21 C22 C25 109.75(15)
C1 C22 C25 104.79(14)
N5 C23 C22 172.8(2)
N6 C24 C11 177.7(2)
C26 C25 C22 117.25(15)
C26 C25 H25A 108.0
C22 C25 H25A 108.0
C26 C25 H25B 108.0
C22 C25 H25B 108.0
H25A C25 H25B 107.2
C27 C26 C25 110.51(17)
C27 C26 H26A 109.5
C25 C26 H26A 109.5
C27 C26 H26B 109.5
C25 C26 H26B 109.5
H26A C26 H26B 108.1
C28 C27 C26 114.2(2)
C28 C27 H27A 108.7
C26 C27 H27A 108.7
C28 C27 H27B 108.7
C26 C27 H27B 108.7
H27A C27 H27B 107.6
C27 C28 H28A 109.5
C27 C28 H28B 109.5
H28A C28 H28B 109.5
C27 C28 H28C 109.5
H28A C28 H28C 109.5
H28B C28 H28C 109.5
C30 C29 C11 116.62(15)
C30 C29 H29A 108.1
C11 C29 H29A 108.1
C30 C29 H29B 108.1
C11 C29 H29B 108.1
H29A C29 H29B 107.3
C31 C30 C29 110.09(16)
C31 C30 H30A 109.6
C29 C30 H30A 109.6
C31 C30 H30B 109.6
C29 C30 H30B 109.6
H30A C30 H30B 108.2
C32 C31 C30 114.19(19)
C32 C31 H31A 108.7
C30 C31 H31A 108.7
C32 C31 H31B 108.7
C30 C31 H31B 108.7
H31A C31 H31B 107.6
C31 C32 H32A 109.5
C31 C32 H32B 109.5
H32A C32 H32B 109.5
C31 C32 H32C 109.5
H32A C32 H32C 109.5
H32B C32 H32C 109.5

loop_
_geom_bond_atom_site_label_1
_geom_bond_atom_site_label_2
_geom_bond_distance
Co1 N3 1.9219(14)
Co1 N1 1.9220(14)
Co1 N4 1.9278(14)
Co1 N2 1.9290(14)
Co1 Br1 2.6791(4)
Co1 Br2 2.8386(4)
O1 H1A 0.96(4)
O1 H1B 0.86(4)
N1 C1 1.342(2)
N1 C5 1.364(2)
N2 C10 1.344(2)
N2 C6 1.362(2)
N3 C12 1.343(2)
N3 C16 1.363(2)
N4 C21 1.337(2)
N4 C17 1.363(2)
N5 C23 1.143(3)
N6 C24 1.139(3)
C1 C2 1.393(2)
C1 C22 1.534(2)
C2 C3 1.377(3)
C2 H2 0.9500
C3 C4 1.385(3)
C3 H3 0.9500
C4 C5 1.384(2)
C4 H4 0.9500
C5 C6 1.467(2)
C6 C7 1.388(2)
C7 C8 1.383(3)
C7 H7 0.9500
C8 C9 1.384(3)
C8 H8 0.9500
C9 C10 1.396(2)
C9 H9 0.9500
C10 C11 1.535(2)
C11 C24 1.485(2)
C11 C12 1.532(2)
C11 C29 1.567(2)
C12 C13 1.395(2)
C13 C14 1.380(3)
C13 H13 0.9500
C14 C15 1.377(3)
C14 H14 0.9500
C15 C16 1.384(2)
C15 H15 0.9500
C16 C17 1.464(3)
C17 C18 1.388(2)
C18 C19 1.384(3)
C18 H18 0.9500
C19 C20 1.374(3)
C19 H19 0.9500
C20 C21 1.395(2)
C20 H20 0.9500
C21 C22 1.532(2)
C22 C23 1.483(3)
C22 C25 1.572(3)
C25 C26 1.523(2)
C25 H25A 0.9900
C25 H25B 0.9900
C26 C27 1.521(3)
C26 H26A 0.9900
C26 H26B 0.9900
C27 C28 1.504(4)
C27 H27A 0.9900
C27 H27B 0.9900
C28 H28A 0.9800
C28 H28B 0.9800
C28 H28C 0.9800
C29 C30 1.525(3)
C29 H29A 0.9900
C29 H29B 0.9900
C30 C31 1.521(3)
C30 H30A 0.9900
C30 H30B 0.9900
C31 C32 1.515(3)
C31 H31A 0.9900
C31 H31B 0.9900
C32 H32A 0.9800
C32 H32B 0.9800
C32 H32C 0.9800

loop_
_geom_hbond_atom_site_label_D
_geom_hbond_atom_site_label_H
_geom_hbond_atom_site_label_A
_geom_hbond_distance_DH
_geom_hbond_distance_HA
_geom_hbond_distance_DA
_geom_hbond_angle_DHA
_geom_hbond_site_symmetry_A
O1 H1A Br2 0.96(4) 2.44(4) 3.379(2) 165(3) .
O1 H1B Br2 0.86(4) 2.61(4) 3.4658(19) 171(3) 2_567

loop_
_geom_torsion_atom_site_label_1
_geom_torsion_atom_site_label_2
_geom_torsion_atom_site_label_3
_geom_torsion_atom_site_label_4
_geom_torsion
N3 Co1 N1 C1 92.3(6)
N4 Co1 N1 C1 5.83(15)
N2 Co1 N1 C1 -179.34(15)
Br1 Co1 N1 C1 -87.25(14)
Br2 Co1 N1 C1 94.04(14)
N3 Co1 N1 C5 -86.5(6)
N4 Co1 N1 C5 -173.00(12)
N2 Co1 N1 C5 1.83(12)
Br1 Co1 N1 C5 93.92(11)
Br2 Co1 N1 C5 -84.79(11)
N3 Co1 N2 C10 -5.85(15)
N1 Co1 N2 C10 -179.68(15)
N4 Co1 N2 C10 -92.8(7)
Br1 Co1 N2 C10 89.11(14)
Br2 Co1 N2 C10 -90.33(14)
N3 Co1 N2 C6 170.78(12)
N1 Co1 N2 C6 -3.05(12)
N4 Co1 N2 C6 83.9(7)
Br1 Co1 N2 C6 -94.26(11)
Br2 Co1 N2 C6 86.30(11)
N1 Co1 N3 C12 90.0(6)
N4 Co1 N3 C12 177.02(15)
N2 Co1 N3 C12 2.20(15)
Br1 Co1 N3 C12 -90.40(14)
Br2 Co1 N3 C12 88.30(14)
N1 Co1 N3 C16 -81.1(6)
N4 Co1 N3 C16 5.90(12)
N2 Co1 N3 C16 -168.93(12)
Br1 Co1 N3 C16 98.47(11)
Br2 Co1 N3 C16 -82.83(11)
N3 Co1 N4 C21 179.56(15)
N1 Co1 N4 C21 -6.60(15)
N2 Co1 N4 C21 -93.1(7)
Br1 Co1 N4 C21 85.02(15)
Br2 Co1 N4 C21 -95.54(15)
N3 Co1 N4 C17 -4.75(12)
N1 Co1 N4 C17 169.09(12)
N2 Co1 N4 C17 82.6(7)
Br1 Co1 N4 C17 -99.29(11)
Br2 Co1 N4 C17 80.15(11)
C5 N1 C1 C2 0.5(2)
Co1 N1 C1 C2 -178.23(13)
C5 N1 C1 C22 -168.96(15)
Co1 N1 C1 C22 12.3(2)
N1 C1 C2 C3 -3.3(3)
C22 C1 C2 C3 166.49(17)
C1 C2 C3 C4 3.0(3)
C2 C3 C4 C5 -0.2(3)
C1 N1 C5 C4 2.4(2)
Co1 N1 C5 C4 -178.62(14)
C1 N1 C5 C6 -179.28(15)
Co1 N1 C5 C6 -0.32(18)
C3 C4 C5 N1 -2.6(3)
C3 C4 C5 C6 179.25(17)
C10 N2 C6 C7 -0.3(2)
Co1 N2 C6 C7 -177.30(13)
C10 N2 C6 C5 -179.37(14)
Co1 N2 C6 C5 3.63(18)
N1 C5 C6 N2 -2.2(2)
C4 C5 C6 N2 176.07(16)
N1 C5 C6 C7 178.71(16)
C4 C5 C6 C7 -3.0(3)
N2 C6 C7 C8 1.3(3)
C5 C6 C7 C8 -179.69(16)
C6 C7 C8 C9 -1.1(3)
C7 C8 C9 C10 -0.1(3)
C6 N2 C10 C9 -1.0(2)
Co1 N2 C10 C9 175.49(13)
C6 N2 C10 C11 171.84(15)
Co1 N2 C10 C11 -11.7(2)
C8 C9 C10 N2 1.2(3)
C8 C9 C10 C11 -171.69(16)
N2 C10 C11 C24 157.90(15)
C9 C10 C11 C24 -29.1(2)
N2 C10 C11 C12 35.3(2)
C9 C10 C11 C12 -151.67(16)
N2 C10 C11 C29 -87.73(18)
C9 C10 C11 C29 85.28(19)
C16 N3 C12 C13 1.7(2)
Co1 N3 C12 C13 -168.92(13)
C16 N3 C12 C11 -170.67(15)
Co1 N3 C12 C11 18.7(2)
C24 C11 C12 N3 -161.72(15)
C10 C11 C12 N3 -38.9(2)
C29 C11 C12 N3 82.77(19)
C24 C11 C12 C13 25.7(2)
C10 C11 C12 C13 148.51(17)
C29 C11 C12 C13 -89.80(19)
N3 C12 C13 C14 -3.0(3)
C11 C12 C13 C14 169.40(17)
C12 C13 C14 C15 1.3(3)
C13 C14 C15 C16 1.5(3)
C12 N3 C16 C15 1.2(2)
Co1 N3 C16 C15 173.31(14)
C12 N3 C16 C17 -177.97(15)
Co1 N3 C16 C17 -5.87(18)
C14 C15 C16 N3 -2.8(3)
C14 C15 C16 C17 176.28(17)
C21 N4 C17 C18 -1.2(3)
Co1 N4 C17 C18 -177.33(14)
C21 N4 C17 C16 178.92(15)
Co1 N4 C17 C16 2.76(18)
N3 C16 C17 N4 2.1(2)
C15 C16 C17 N4 -177.10(16)
N3 C16 C17 C18 -177.83(16)
C15 C16 C17 C18 3.0(3)
N4 C17 C18 C19 1.5(3)
C16 C17 C18 C19 -178.60(18)
C17 C18 C19 C20 -0.3(3)
C18 C19 C20 C21 -1.2(3)
C17 N4 C21 C20 -0.4(3)
Co1 N4 C21 C20 175.09(14)
C17 N4 C21 C22 173.69(15)
Co1 N4 C21 C22 -10.8(2)
C19 C20 C21 N4 1.5(3)
C19 C20 C21 C22 -172.66(19)
N4 C21 C22 C23 156.60(16)
C20 C21 C22 C23 -29.1(2)
N4 C21 C22 C1 32.0(2)
C20 C21 C22 C1 -153.72(18)
N4 C21 C22 C25 -88.69(19)
C20 C21 C22 C25 85.6(2)
N1 C1 C22 C23 -157.29(15)
C2 C1 C22 C23 32.9(2)
N1 C1 C22 C21 -32.8(2)
C2 C1 C22 C21 157.38(17)
N1 C1 C22 C25 90.42(18)
C2 C1 C22 C25 -79.4(2)
C21 C22 C23 N5 116.6(16)
C1 C22 C23 N5 -112.7(16)
C25 C22 C23 N5 -0.9(16)
C12 C11 C24 N6 -84(5)
C10 C11 C24 N6 147(5)
C29 C11 C24 N6 33(5)
C23 C22 C25 C26 62.7(2)
C21 C22 C25 C26 -53.9(2)
C1 C22 C25 C26 177.09(17)
C22 C25 C26 C27 -160.85(19)
C25 C26 C27 C28 -60.8(3)
C24 C11 C29 C30 -62.7(2)
C12 C11 C29 C30 53.2(2)
C10 C11 C29 C30 -177.74(16)
C11 C29 C30 C31 178.79(18)
C29 C30 C31 C32 -179.0(2)
